data_7218635
loop_
_publ_author_name
'Videnova-Adrabinska, Veneta Georgieva'
'Wilk, Magdalena'
'Jarzembska, Katarzyna Natalia'
'Janczak, Jan'
'Duczmal, Marek'
'Hoffmann, J\'ozef'

_publ_section_title
;
 Synthesis, structural characterization and computational studies of
 layered metal phosphonates: [M(HO3P--C5H4N--PO3H)2(H2O)2]n [MII= Co, Zn,
 Cd]
;
_journal_name_full 'RSC Adv.'
_journal_paper_doi 10.1039/C4RA10257F
_journal_year 2014
_chemical_formula_moiety 'C10 H16 Cd N2 O14 P4'
_chemical_formula_sum 'C10 H16 Cd N2 O14 P4'
_chemical_formula_weight 624.53
_chemical_name_systematic
; 
 ? 
;
_space_group_IT_number 14
_symmetry_cell_setting monoclinic
_symmetry_space_group_name_Hall '-P 2yn'
_symmetry_space_group_name_H-M 'P 1 21/n 1'
_atom_sites_solution_hydrogens geom
_atom_sites_solution_primary direct
_atom_sites_solution_secondary difmap
_audit_creation_method SHELXL-97
_cell_angle_alpha 90.00
_cell_angle_beta 96.330(10)
_cell_angle_gamma 90.00
_cell_formula_units_Z 2
_cell_length_a 9.331(2)
_cell_length_b 8.663(1)
_cell_length_c 11.793(2)
_cell_measurement_reflns_used 1323
_cell_measurement_temperature 295(2)
_cell_measurement_theta_max 29.39
_cell_measurement_theta_min 2.65
_cell_volume 947.5(3)
_computing_cell_refinement
;
Oxford Diffraction Poland (2006). CrysAlis Red, Version 171.32.6
;
_computing_data_collection
;
Oxford Diffraction Poland (2006). CrysAlis CCD, Version 171.32.6
;
_computing_data_reduction
;
Oxford Diffraction Poland (2006). CrysAlis Red, Version 171.32.6
;
_computing_molecular_graphics
;
Brandenburg & Putz (2006). Diamond 3.0. Crystal and Molecular
Structure Visualisation, University of Bonn, Germany
;
_computing_publication_material 'SHELXL-97 (Sheldrick, 1997)'
_computing_structure_refinement 'SHELXL-97 (Sheldrick, 1997)'
_computing_structure_solution 'SHELXS-97 (Sheldrick, 1990)'
_diffrn_ambient_temperature 295(2)
_diffrn_detector_area_resol_mean '1024x1024 with blocks 2x2'
_diffrn_measured_fraction_theta_full 0.998
_diffrn_measured_fraction_theta_max 0.929
_diffrn_measurement_device_type 'KUMA KM-4 with area CCD detector'
_diffrn_measurement_method \w-scan
_diffrn_radiation_monochromator graphite
_diffrn_radiation_source 'fine-focus sealed tube'
_diffrn_radiation_type MoK\a
_diffrn_radiation_wavelength 0.71073
_diffrn_reflns_av_R_equivalents 0.0988
_diffrn_reflns_av_sigmaI/netI 0.1215
_diffrn_reflns_limit_h_max 12
_diffrn_reflns_limit_h_min -12
_diffrn_reflns_limit_k_max 11
_diffrn_reflns_limit_k_min -10
_diffrn_reflns_limit_l_max 16
_diffrn_reflns_limit_l_min -12
_diffrn_reflns_number 11855
_diffrn_reflns_theta_full 28.00
_diffrn_reflns_theta_max 29.39
_diffrn_reflns_theta_min 2.65
_exptl_absorpt_coefficient_mu 1.570
_exptl_absorpt_correction_T_max 0.7722
_exptl_absorpt_correction_T_min 0.6912
_exptl_absorpt_correction_type numerical
_exptl_absorpt_process_details
;
Oxford Diffraction Poland (2006). CrysAlis Red, Version 171.32.6
;
_exptl_crystal_colour colourless
_exptl_crystal_density_diffrn 2.189
_exptl_crystal_density_meas 2.18
_exptl_crystal_density_method floatation
_exptl_crystal_description parallelepiped
_exptl_crystal_F_000 620
_exptl_crystal_size_max 0.26
_exptl_crystal_size_mid 0.22
_exptl_crystal_size_min 0.18
_refine_diff_density_max 0.647
_refine_diff_density_min -0.655
_refine_diff_density_rms 0.151
_refine_ls_extinction_method none
_refine_ls_goodness_of_fit_ref 1.004
_refine_ls_hydrogen_treatment mixed
_refine_ls_matrix_type full
_refine_ls_number_parameters 154
_refine_ls_number_reflns 2417
_refine_ls_number_restraints 4
_refine_ls_restrained_S_all 1.004
_refine_ls_R_factor_all 0.1412
_refine_ls_R_factor_gt 0.0490
_refine_ls_shift/su_max 0.000
_refine_ls_shift/su_mean 0.000
_refine_ls_structure_factor_coef Fsqd
_refine_ls_weighting_details 'calc w=1/[\s^2^(Fo^2^)+(0.0320P)^2^+0.0000P] where P=(Fo^2^+2Fc^2^)/3'
_refine_ls_weighting_scheme calc
_refine_ls_wR_factor_gt 0.0657
_refine_ls_wR_factor_ref 0.0836
_reflns_number_gt 1323
_reflns_number_total 2417
_reflns_threshold_expression I>2\s(I)
_cod_data_source_file c4ra10257f2.cif
_cod_data_source_block compound_3
_cod_original_sg_symbol_Hall '-P 2yn '
_cod_original_sg_symbol_H-M 'P 21/n'
_cod_database_code 7218635

loop_
_symmetry_equiv_pos_as_xyz
'x, y, z'
'-x+1/2, y+1/2, -z+1/2'
'-x, -y, -z'
'x-1/2, -y-1/2, z-1/2'

loop_
_atom_site_label
_atom_site_type_symbol
_atom_site_fract_x
_atom_site_fract_y
_atom_site_fract_z
_atom_site_U_iso_or_equiv
_atom_site_adp_type
_atom_site_occupancy
_atom_site_symmetry_multiplicity
_atom_site_calc_flag
_atom_site_refinement_flags
Cd Cd 0.0000 0.0000 0.0000 0.02477(15) Uani 1 2 d S
N1 N 0.5516(4) -0.2709(5) 0.0359(3) 0.0294(10) Uani 1 1 d .
H1N H 0.5724 -0.2675 0.1088 0.035 Uiso 1 1 calc R
C2 C 0.4366(5) -0.1918(5) -0.0104(4) 0.0265(11) Uani 1 1 d .
H2 H 0.3797 -0.1380 0.0362 0.032 Uiso 1 1 calc R
C3 C 0.4024(4) -0.1900(5) -0.1271(3) 0.0209(10) Uani 1 1 d .
C4 C 0.4899(4) -0.2749(5) -0.1899(4) 0.0218(10) Uani 1 1 d .
H4 H 0.4700 -0.2742 -0.2690 0.026 Uiso 1 1 calc R
C5 C 0.6050(4) -0.3610(5) -0.1425(3) 0.0240(10) Uani 1 1 d .
C6 C 0.6346(5) -0.3537(5) -0.0240(4) 0.0263(11) Uani 1 1 d .
H6 H 0.7129 -0.4072 0.0125 0.032 Uiso 1 1 calc R
P3 P 0.24300(12) -0.09111(14) -0.18963(9) 0.0208(3) Uani 1 1 d .
O31 O 0.1937(3) 0.0141(4) -0.1018(2) 0.0252(7) Uani 1 1 d .
O32 O 0.1399(3) -0.2159(3) -0.2392(2) 0.0249(7) Uani 1 1 d .
O33 O 0.2940(3) -0.0040(3) -0.2942(2) 0.0250(7) Uani 1 1 d D
H33 H 0.299(5) 0.0865(18) -0.276(4) 0.038 Uiso 1 1 d D
P5 P 0.72132(11) -0.47920(14) -0.22328(9) 0.0222(3) Uani 1 1 d .
O51 O 0.6513(3) -0.4988(4) -0.3410(2) 0.0404(8) Uani 1 1 d .
O52 O 0.7592(3) -0.6231(4) -0.1572(2) 0.0351(8) Uani 1 1 d .
O53 O 0.8614(3) -0.3788(4) -0.2223(3) 0.0382(8) Uani 1 1 d D
H53 H 0.832(6) -0.308(4) -0.265(4) 0.057 Uiso 1 1 d D
O1W O 0.0120(4) -0.2698(4) 0.0042(3) 0.0370(8) Uani 1 1 d D
H1W H 0.086(3) -0.299(6) 0.043(4) 0.056 Uiso 1 1 d D
H2W H 0.014(5) -0.325(5) -0.052(3) 0.056 Uiso 1 1 d D

loop_
_atom_site_aniso_label
_atom_site_aniso_U_11
_atom_site_aniso_U_22
_atom_site_aniso_U_33
_atom_site_aniso_U_23
_atom_site_aniso_U_13
_atom_site_aniso_U_12
Cd 0.0235(3) 0.0284(3) 0.0228(3) 0.0018(3) 0.00472(18) 0.0023(3)
N1 0.035(2) 0.038(3) 0.0162(19) -0.006(2) 0.0055(18) 0.001(2)
C2 0.025(2) 0.024(3) 0.030(3) 0.004(2) 0.003(2) 0.002(2)
C3 0.024(2) 0.024(2) 0.015(2) 0.002(2) 0.0021(18) -0.001(2)
C4 0.024(2) 0.016(2) 0.027(3) -0.001(2) 0.005(2) -0.0040(19)
C5 0.017(2) 0.031(3) 0.025(3) -0.001(2) 0.0027(19) 0.002(2)
C6 0.028(3) 0.027(3) 0.023(3) -0.002(2) -0.002(2) 0.002(2)
P3 0.0229(6) 0.0211(7) 0.0189(6) 0.0007(5) 0.0048(5) 0.0016(5)
O31 0.0234(15) 0.0276(18) 0.0252(15) -0.0126(15) 0.0054(12) 0.0052(15)
O32 0.0268(18) 0.0171(17) 0.0297(18) -0.0003(14) -0.0015(14) -0.0032(13)
O33 0.0363(17) 0.0207(16) 0.0190(15) -0.0020(17) 0.0071(13) 0.0066(19)
P5 0.0192(6) 0.0258(8) 0.0212(6) -0.0008(6) 0.0009(5) 0.0004(5)
O51 0.0345(18) 0.060(2) 0.0251(17) -0.0129(19) -0.0053(14) 0.0106(19)
O52 0.051(2) 0.0227(19) 0.0339(19) 0.0118(16) 0.0136(16) 0.0140(16)
O53 0.0283(19) 0.038(2) 0.050(2) -0.0034(18) 0.0138(16) -0.0072(17)
O1W 0.042(2) 0.031(2) 0.038(2) -0.002(2) 0.0051(17) 0.0054(19)

loop_
_atom_type_symbol
_atom_type_description
_atom_type_scat_dispersion_real
_atom_type_scat_dispersion_imag
_atom_type_scat_source
C C 0.0033 0.0016 'International Tables Vol C Tables 4.2.6.8 and 6.1.1.4'
H H 0.0000 0.0000 'International Tables Vol C Tables 4.2.6.8 and 6.1.1.4'
N N 0.0061 0.0033 'International Tables Vol C Tables 4.2.6.8 and 6.1.1.4'
O O 0.0106 0.0060 'International Tables Vol C Tables 4.2.6.8 and 6.1.1.4'
P P 0.1023 0.0942 'International Tables Vol C Tables 4.2.6.8 and 6.1.1.4'
Cd Cd -0.8075 1.2024 'International Tables Vol C Tables 4.2.6.8 and 6.1.1.4'

loop_
_geom_angle_atom_site_label_1
_geom_angle_atom_site_label_2
_geom_angle_atom_site_label_3
_geom_angle
_geom_angle_site_symmetry_1
_geom_angle_site_symmetry_3
O51 Cd O51 180.00(9) 4_556 2_554
O51 Cd O31 91.26(10) 4_556 3
O51 Cd O31 88.74(10) 2_554 3
O51 Cd O31 88.74(10) 4_556 .
O51 Cd O31 91.26(10) 2_554 .
O31 Cd O31 180.0(2) 3 .
O51 Cd O1W 92.70(12) 4_556 3
O51 Cd O1W 87.30(12) 2_554 3
O31 Cd O1W 91.49(12) 3 3
O31 Cd O1W 88.51(12) . 3
O51 Cd O1W 87.30(12) 4_556 .
O51 Cd O1W 92.70(12) 2_554 .
O31 Cd O1W 88.51(12) 3 .
O31 Cd O1W 91.49(12) . .
O1W Cd O1W 180.00(19) 3 .
C6 N1 C2 123.5(4) . .
C6 N1 H1N 118.2 . .
C2 N1 H1N 118.2 . .
N1 C2 C3 120.0(4) . .
N1 C2 H2 120.0 . .
C3 C2 H2 120.0 . .
C4 C3 C2 116.5(4) . .
C4 C3 P3 123.1(3) . .
C2 C3 P3 120.3(3) . .
C5 C4 C3 123.7(4) . .
C5 C4 H4 118.2 . .
C3 C4 H4 118.2 . .
C4 C5 C6 116.3(4) . .
C4 C5 P5 124.9(3) . .
C6 C5 P5 118.8(3) . .
N1 C6 C5 119.9(4) . .
N1 C6 H6 120.0 . .
C5 C6 H6 120.0 . .
O31 P3 O32 118.13(17) . .
O31 P3 O33 113.41(17) . .
O32 P3 O33 105.93(16) . .
O31 P3 C3 108.07(18) . .
O32 P3 C3 106.15(18) . .
O33 P3 C3 104.06(18) . .
P3 O31 Cd 131.02(18) . .
P3 O33 H33 105(3) . .
O51 P5 O52 116.7(2) . .
O51 P5 O53 110.66(19) . .
O52 P5 O53 108.04(18) . .
O51 P5 C5 109.05(18) . .
O52 P5 C5 108.34(18) . .
O53 P5 C5 103.1(2) . .
O51 P5 H53 92.6(13) . .
O52 P5 H53 133.0(11) . .
O53 P5 H53 25.1(10) . .
C5 P5 H53 93.8(16) . .
P5 O51 Cd 165.63(19) . 2_544
P5 O53 H53 101(4) . .
Cd O1W H1W 111(4) . .
Cd O1W H2W 125(4) . .
H1W O1W H2W 100(5) . .

loop_
_geom_bond_atom_site_label_1
_geom_bond_atom_site_label_2
_geom_bond_distance
_geom_bond_site_symmetry_2
Cd O51 2.220(3) 4_556
Cd O51 2.220(3) 2_554
Cd O31 2.281(3) 3
Cd O31 2.281(3) .
Cd O1W 2.340(3) 3
Cd O1W 2.340(3) .
N1 C6 1.318(5) .
N1 C2 1.338(5) .
N1 H1N 0.8600 .
C2 C3 1.378(5) .
C2 H2 0.9300 .
C3 C4 1.375(6) .
C3 P3 1.802(4) .
C4 C5 1.375(5) .
C4 H4 0.9300 .
C5 C6 1.395(5) .
C5 P5 1.834(4) .
C6 H6 0.9300 .
P3 O31 1.490(3) .
P3 O32 1.521(3) .
P3 O33 1.564(3) .
O33 H33 0.815(10) .
P5 O51 1.477(3) .
P5 O52 1.492(3) .
P5 O53 1.569(3) .
P5 H53 1.91(5) .
O51 Cd 2.220(3) 2_544
O53 H53 0.823(10) .
O1W H1W 0.825(10) .
O1W H2W 0.820(10) .

loop_
_geom_hbond_atom_site_label_D
_geom_hbond_atom_site_label_H
_geom_hbond_atom_site_label_A
_geom_hbond_distance_DH
_geom_hbond_distance_HA
_geom_hbond_distance_DA
_geom_hbond_angle_DHA
_geom_hbond_site_symmetry_A
N1 H1N O32 0.86 1.84 2.691(5) 170.5 4_656
O33 H33 O32 0.815(10) 1.807(18) 2.591(4) 161(5) 2_554
O53 H53 O52 0.823(10) 1.989(16) 2.801(5) 169(6) 2_654
O1W H1W O52 0.825(10) 1.981(14) 2.797(5) 170(5) 3_645
O1W H2W O53 0.820(10) 2.37(4) 3.028(5) 137(5) 1_455
